data_7008737
loop_
_publ_author_name
'Aragoni, M. Carla'
'Arca, Massimiliano'
'Bencini, Andrea'
'Blake, Alexander J.'
'Caltagirone, Claudia'
'Decortes, Antonello'
'Demartin, Francesco'
'Devillanova, Francesco A.'
'Faggi, Enrico'
'Dolci, Luisa Stella'
'Garau, Alessandra'
'Isaia, Francesco'
'Lippolis, Vito'
'Prodi, Luca'
'Wilson, Claire'
'Valtancoli, Barbara'
'Zaccheroni, Nelsi'

_publ_section_title
;
 Coordination chemistry of N-aminopropyl pendant arm derivatives of
 mixed N/S-, and N/S/O-donor macrocycles, and construction of selective
 fluorimetric chemosensors for heavy metal ions.
;
_journal_issue 18
_journal_name_full 'Dalton transactions (Cambridge, England : 2003)'
_journal_page_first 2994
_journal_page_last 3004
_journal_paper_doi 10.1039/b506785e
_journal_year 2005
_chemical_formula_sum 'C11 H24 Cl2 Hg N2 O8 S3'
_chemical_formula_weight 679.99
_chemical_name_systematic
;
?
;
_space_group_IT_number 29
_symmetry_cell_setting orthorhombic
_symmetry_space_group_name_Hall 'P 2c -2ac'
_symmetry_space_group_name_H-M 'P c a 21'
_atom_sites_solution_hydrogens geom
_atom_sites_solution_primary direct
_atom_sites_solution_secondary difmap
_audit_creation_method SHELXL-97
_cell_angle_alpha 90.00
_cell_angle_beta 90.00
_cell_angle_gamma 90.00
_cell_formula_units_Z 8
_cell_length_a 13.5860(10)
_cell_length_b 16.1560(10)
_cell_length_c 18.833(2)
_cell_measurement_reflns_used 1024
_cell_measurement_temperature 293(2)
_cell_measurement_theta_max 23.87
_cell_measurement_theta_min 2.24
_cell_volume 4133.8(6)
_computing_structure_refinement 'SHELXL-97 (Sheldrick, 1997)'
_diffrn_ambient_temperature 293(2)
_diffrn_measured_fraction_theta_full 1.000
_diffrn_measured_fraction_theta_max 1.000
_diffrn_measurement_device_type 'SMART CCD diffractometer'
_diffrn_measurement_method 'omega scan'
_diffrn_radiation_monochromator graphite
_diffrn_radiation_source 'fine-focus sealed tube'
_diffrn_radiation_type MoK\a
_diffrn_radiation_wavelength 0.71073
_diffrn_reflns_av_R_equivalents 0.0761
_diffrn_reflns_av_sigmaI/netI 0.0688
_diffrn_reflns_limit_h_max 16
_diffrn_reflns_limit_h_min -16
_diffrn_reflns_limit_k_max 19
_diffrn_reflns_limit_k_min -19
_diffrn_reflns_limit_l_max 23
_diffrn_reflns_limit_l_min -23
_diffrn_reflns_number 36383
_diffrn_reflns_theta_full 26.00
_diffrn_reflns_theta_max 26.00
_diffrn_reflns_theta_min 1.26
_exptl_absorpt_coefficient_mu 8.049
_exptl_absorpt_correction_T_max 1.000
_exptl_absorpt_correction_T_min 0.683
_exptl_absorpt_correction_type empirical
_exptl_absorpt_process_details sadabs
_exptl_crystal_colour colorless
_exptl_crystal_density_diffrn 2.185
_exptl_crystal_density_method 'not measured'
_exptl_crystal_description prism
_exptl_crystal_F_000 2640
_exptl_crystal_size_max 0.13
_exptl_crystal_size_mid 0.08
_exptl_crystal_size_min 0.05
_refine_diff_density_max 0.977
_refine_diff_density_min -1.034
_refine_diff_density_rms 0.151
_refine_ls_abs_structure_details 'Flack H D (1983), Acta Cryst. A39, 876-881'
_refine_ls_abs_structure_Flack 0.005(7)
_refine_ls_extinction_method none
_refine_ls_goodness_of_fit_ref 1.056
_refine_ls_hydrogen_treatment mixed
_refine_ls_matrix_type full
_refine_ls_number_parameters 487
_refine_ls_number_reflns 8106
_refine_ls_number_restraints 1
_refine_ls_restrained_S_all 1.056
_refine_ls_R_factor_all 0.0776
_refine_ls_R_factor_gt 0.0360
_refine_ls_shift/su_max 0.076
_refine_ls_shift/su_mean 0.003
_refine_ls_structure_factor_coef Fsqd
_refine_ls_weighting_details 'calc w=1/[\s^2^(Fo^2^)+(0.0107P)^2^+5.5189P] where P=(Fo^2^+2Fc^2^)/3'
_refine_ls_weighting_scheme calc
_refine_ls_wR_factor_gt 0.0659
_refine_ls_wR_factor_ref 0.0799
_reflns_number_gt 5580
_reflns_number_total 8106
_reflns_threshold_expression >2sigma(I)
_cod_data_source_file b506785e.txt
_cod_data_source_block da258
_cod_original_sg_symbol_H-M Pca2(1)
_cod_database_code 7008737

loop_
_symmetry_equiv_pos_as_xyz
'x, y, z'
'-x, -y, z+1/2'
'-x+1/2, y, z+1/2'
'x+1/2, -y, z'

loop_
_atom_site_label
_atom_site_type_symbol
_atom_site_fract_x
_atom_site_fract_y
_atom_site_fract_z
_atom_site_U_iso_or_equiv
_atom_site_adp_type
_atom_site_occupancy
_atom_site_symmetry_multiplicity
_atom_site_calc_flag
_atom_site_refinement_flags
_atom_site_disorder_assembly
_atom_site_disorder_group
C2 C 0.4005(8) 0.8430(8) 0.3071(7) 0.048(4) Uani 1 1 d . . .
H2A H 0.4416 0.7991 0.2882 0.058 Uiso 1 1 calc R . .
H2B H 0.4436 0.8824 0.3305 0.058 Uiso 1 1 calc R . .
C2A C 0.2148(9) 0.2194(8) 0.0967(7) 0.050(3) Uani 1 1 d . . .
H2A1 H 0.2412 0.2316 0.0500 0.060 Uiso 1 1 calc R . .
H2A2 H 0.1736 0.1707 0.0923 0.060 Uiso 1 1 calc R . .
C3 C 0.3491(11) 0.8872(8) 0.2443(7) 0.050(4) Uani 1 1 d . . .
H3A H 0.2980 0.8518 0.2249 0.061 Uiso 1 1 calc R . .
H3B H 0.3965 0.8984 0.2071 0.061 Uiso 1 1 calc R . .
C3A C 0.2997(8) 0.1993(8) 0.1460(8) 0.056(4) Uani 1 1 d . . .
H3A1 H 0.3393 0.1566 0.1238 0.067 Uiso 1 1 calc R . .
H3A2 H 0.2726 0.1759 0.1893 0.067 Uiso 1 1 calc R . .
C5 C 0.1917(9) 0.9957(8) 0.2174(6) 0.058(4) Uani 1 1 d . . .
H5A H 0.1666 1.0515 0.2234 0.070 Uiso 1 1 calc R . .
H5B H 0.2142 0.9906 0.1687 0.070 Uiso 1 1 calc R . .
C5A C 0.4554(10) 0.2942(10) 0.0914(8) 0.069(4) Uani 1 1 d . . .
H5A1 H 0.5110 0.2566 0.0946 0.083 Uiso 1 1 calc R . .
H5A2 H 0.4168 0.2786 0.0502 0.083 Uiso 1 1 calc R . .
C6 C 0.1062(9) 0.9349(8) 0.2285(7) 0.052(3) Uani 1 1 d . . .
H6A H 0.1300 0.8787 0.2226 0.062 Uiso 1 1 calc R . .
H6B H 0.0560 0.9448 0.1929 0.062 Uiso 1 1 calc R . .
C6A C 0.4926(10) 0.3804(9) 0.0816(8) 0.069(4) Uani 1 1 d . . .
H6A1 H 0.5349 0.3801 0.0401 0.083 Uiso 1 1 calc R . .
H6A2 H 0.5343 0.3929 0.1221 0.083 Uiso 1 1 calc R . .
C8 C -0.0194(8) 0.8543(7) 0.3231(6) 0.050(3) Uani 1 1 d . . .
H8A H -0.0594 0.8589 0.3656 0.060 Uiso 1 1 calc R . .
H8B H -0.0639 0.8520 0.2829 0.060 Uiso 1 1 calc R . .
C8A C 0.3596(11) 0.4470(13) -0.0148(7) 0.108(7) Uani 1 1 d . . .
H8A1 H 0.4077 0.4674 -0.0487 0.130 Uiso 1 1 calc R . .
H8A2 H 0.3560 0.3875 -0.0213 0.130 Uiso 1 1 calc R . .
C9 C 0.0375(8) 0.7721(7) 0.3265(6) 0.050(3) Uani 1 1 d . . .
H9A H 0.0811 0.7681 0.2859 0.060 Uiso 1 1 calc R . .
H9B H -0.0085 0.7263 0.3243 0.060 Uiso 1 1 calc R . .
C9A C 0.2702(10) 0.4787(9) -0.0345(7) 0.067(4) Uani 1 1 d . . .
H9A1 H 0.2551 0.4580 -0.0816 0.080 Uiso 1 1 calc R . .
H9A2 H 0.2771 0.5383 -0.0383 0.080 Uiso 1 1 calc R . .
C11 C 0.2076(8) 0.6959(6) 0.3798(9) 0.051(3) Uani 1 1 d . . .
H11A H 0.2392 0.6744 0.4222 0.061 Uiso 1 1 calc R . .
H11B H 0.1788 0.6493 0.3548 0.061 Uiso 1 1 calc R . .
C11A C 0.1245(10) 0.3542(7) -0.0037(7) 0.063(4) Uani 1 1 d . . .
H11C H 0.0734 0.3582 -0.0395 0.075 Uiso 1 1 calc R . .
H11D H 0.1796 0.3241 -0.0240 0.075 Uiso 1 1 calc R . .
C12 C 0.2867(9) 0.7340(7) 0.3325(6) 0.047(3) Uani 1 1 d . . .
H12A H 0.3368 0.6925 0.3236 0.056 Uiso 1 1 calc R . .
H12B H 0.2571 0.7480 0.2872 0.056 Uiso 1 1 calc R . .
C12A C 0.0867(9) 0.3095(8) 0.0587(7) 0.062(4) Uani 1 1 d . . .
H12C H 0.0580 0.2582 0.0417 0.075 Uiso 1 1 calc R . .
H12D H 0.0333 0.3423 0.0782 0.075 Uiso 1 1 calc R . .
C13 C 0.3936(9) 0.7899(7) 0.4261(7) 0.053(3) Uani 1 1 d . . .
H13A H 0.3555 0.7534 0.4564 0.063 Uiso 1 1 calc R . .
H13B H 0.4524 0.7601 0.4120 0.063 Uiso 1 1 calc R . .
C13A C 0.0951(9) 0.2665(8) 0.1834(7) 0.056(4) Uani 1 1 d . . .
H13C H 0.1350 0.2315 0.2137 0.067 Uiso 1 1 calc R . .
H13D H 0.0381 0.2346 0.1688 0.067 Uiso 1 1 calc R . .
C14 C 0.4241(10) 0.8632(8) 0.4690(7) 0.050(4) Uani 1 1 d . . .
H14A H 0.4440 0.9070 0.4368 0.060 Uiso 1 1 calc R . .
H14B H 0.4813 0.8482 0.4971 0.060 Uiso 1 1 calc R . .
C14A C 0.0597(8) 0.3405(7) 0.2269(6) 0.047(3) Uani 1 1 d . . .
H14C H 0.0348 0.3820 0.1942 0.056 Uiso 1 1 calc R . .
H14D H 0.0049 0.3225 0.2560 0.056 Uiso 1 1 calc R . .
C15 C 0.3464(10) 0.8966(10) 0.5181(7) 0.058(4) Uani 1 1 d . . .
H15A H 0.3068 0.8510 0.5355 0.069 Uiso 1 1 calc R . .
H15B H 0.3781 0.9223 0.5586 0.069 Uiso 1 1 calc R . .
C15A C 0.1337(9) 0.3810(7) 0.2741(6) 0.045(3) Uani 1 1 d . . .
H15C H 0.1004 0.4027 0.3157 0.054 Uiso 1 1 calc R . .
H15D H 0.1806 0.3396 0.2901 0.054 Uiso 1 1 calc R . .
N1 N 0.3342(6) 0.8073(5) 0.3605(4) 0.036(2) Uani 1 1 d . . .
N1A N 0.1537(7) 0.2881(6) 0.1186(5) 0.035(2) Uani 1 1 d . . .
N16 N 0.2811(7) 0.9581(6) 0.4834(5) 0.044(3) Uani 1 1 d . . .
H16A H 0.3175 1.0020 0.4701 0.053 Uiso 1 1 calc R . .
H16B H 0.2365 0.9758 0.5153 0.053 Uiso 1 1 calc R . .
N16A N 0.1874(6) 0.4485(5) 0.2391(4) 0.036(2) Uani 1 1 d . . .
H16C H 0.2336 0.4678 0.2691 0.043 Uiso 1 1 calc R . .
H16D H 0.1451 0.4902 0.2303 0.043 Uiso 1 1 calc R . .
O11 O 0.3473(6) 0.6986(7) 0.1504(6) 0.090(4) Uani 1 1 d . . .
O12 O 0.2365(8) 0.6655(8) 0.0593(5) 0.108(4) Uani 1 1 d . . .
O13 O 0.2170(8) 0.6063(6) 0.1686(7) 0.106(4) Uani 1 1 d . . .
O14 O 0.1880(6) 0.7453(6) 0.1517(5) 0.070(3) Uani 1 1 d . . .
O21 O -0.0391(6) 0.9345(6) 0.6085(5) 0.082(3) Uani 1 1 d . . .
O22 O 0.0871(8) 1.0160(7) 0.5728(6) 0.102(4) Uani 1 1 d . . .
O23 O 0.1043(8) 0.8740(7) 0.5645(5) 0.092(3) Uani 1 1 d . . .
O24 O 0.0016(8) 0.9444(7) 0.4891(5) 0.087(3) Uani 1 1 d . . .
O31 O 0.1421(9) 1.1200(8) 0.3582(10) 0.197(10) Uani 1 1 d . . .
O32 O 0.2599(11) 1.2077(10) 0.3332(8) 0.174(8) Uani 1 1 d . . .
O33 O 0.2730(10) 1.1363(8) 0.4314(6) 0.123(5) Uani 1 1 d . . .
O34 O 0.1534(6) 1.2392(5) 0.4230(4) 0.070(3) Uani 1 1 d . . .
O41 O -0.1284(6) 0.5973(6) 0.3261(5) 0.073(3) Uani 1 1 d . . .
O42 O 0.0260(7) 0.5516(7) 0.3555(6) 0.103(4) Uani 1 1 d . . .
O43 O -0.0929(10) 0.4606(7) 0.3357(8) 0.151(6) Uani 1 1 d . . .
O44 O -0.0280(8) 0.5326(7) 0.2429(5) 0.102(4) Uani 1 1 d . . .
S4 S 0.2957(2) 0.9829(2) 0.27489(16) 0.0408(8) Uani 1 1 d . . .
S4A S 0.3804(2) 0.2836(2) 0.17047(18) 0.0472(9) Uani 1 1 d . . .
S7 S 0.0533(2) 0.94604(19) 0.31542(17) 0.0442(8) Uani 1 1 d . . .
S7A S 0.4093(2) 0.46451(19) 0.07167(16) 0.0465(7) Uani 1 1 d . . .
S10 S 0.1088(2) 0.76461(18) 0.40708(14) 0.0447(8) Uani 1 1 d . . .
S10A S 0.1642(2) 0.45770(19) 0.02246(16) 0.0460(7) Uani 1 1 d . . .
Cl1 Cl 0.2485(3) 0.67861(16) 0.1324(2) 0.0444(7) Uani 1 1 d . . .
Cl2 Cl 0.0382(2) 0.9428(2) 0.55884(16) 0.0500(8) Uani 1 1 d . . .
Cl3 Cl 0.20468(18) 1.17479(15) 0.3887(3) 0.0437(6) Uani 1 1 d . . .
Cl4 Cl -0.0576(2) 0.53482(19) 0.31426(15) 0.0434(7) Uani 1 1 d . . .
Hg1 Hg 0.20315(2) 0.91017(2) 0.39028(3) 0.03342(10) Uani 1 1 d . . .
Hg2 Hg 0.25805(4) 0.41350(2) 0.14026(4) 0.03678(11) Uani 1 1 d . . .

loop_
_atom_site_aniso_label
_atom_site_aniso_U_11
_atom_site_aniso_U_22
_atom_site_aniso_U_33
_atom_site_aniso_U_23
_atom_site_aniso_U_13
_atom_site_aniso_U_12
C2 0.030(7) 0.045(8) 0.069(10) -0.004(7) 0.023(6) 0.008(6)
C2A 0.047(8) 0.043(8) 0.061(9) -0.012(7) 0.011(6) -0.007(6)
C3 0.073(10) 0.039(8) 0.040(8) -0.007(6) 0.016(6) 0.000(7)
C3A 0.067(9) 0.036(8) 0.064(10) -0.007(7) -0.010(8) -0.003(6)
C5 0.073(9) 0.063(9) 0.040(7) 0.019(6) -0.011(6) -0.003(7)
C5A 0.039(8) 0.082(12) 0.086(11) -0.007(9) 0.011(7) 0.015(8)
C6 0.044(7) 0.054(9) 0.057(8) 0.001(7) -0.017(6) -0.010(7)
C6A 0.047(8) 0.069(10) 0.091(11) -0.019(8) 0.026(7) -0.001(7)
C8 0.035(7) 0.059(9) 0.056(8) -0.010(6) 0.006(5) -0.007(6)
C8A 0.052(10) 0.23(2) 0.048(9) 0.044(11) 0.005(7) -0.021(12)
C9 0.049(8) 0.045(7) 0.055(8) 0.005(6) -0.014(6) -0.024(6)
C9A 0.078(10) 0.086(11) 0.036(7) 0.014(7) 0.004(7) -0.023(8)
C11 0.073(8) 0.026(6) 0.054(10) 0.006(7) -0.009(7) -0.009(5)
C11A 0.093(11) 0.041(8) 0.054(8) 0.005(6) -0.034(7) -0.011(7)
C12 0.062(8) 0.033(6) 0.046(7) -0.005(6) 0.001(6) 0.007(6)
C12A 0.068(9) 0.057(9) 0.062(9) 0.021(7) -0.026(7) -0.007(7)
C13 0.039(7) 0.047(8) 0.072(9) 0.015(7) -0.018(7) 0.001(6)
C13A 0.049(8) 0.046(8) 0.072(9) 0.008(7) 0.023(7) -0.017(7)
C14 0.058(9) 0.049(9) 0.042(8) -0.009(6) -0.018(6) 0.000(7)
C14A 0.042(8) 0.037(7) 0.061(8) -0.002(6) 0.030(6) -0.010(6)
C15 0.067(9) 0.076(11) 0.030(7) 0.010(7) -0.028(7) -0.016(8)
C15A 0.061(8) 0.040(7) 0.033(6) -0.001(5) 0.012(6) -0.003(6)
N1 0.039(5) 0.027(5) 0.042(5) 0.007(4) -0.002(4) 0.002(4)
N1A 0.038(5) 0.033(6) 0.034(6) -0.002(4) 0.004(4) -0.006(4)
N16 0.049(6) 0.057(7) 0.027(6) -0.005(5) -0.001(4) -0.012(5)
N16A 0.039(5) 0.043(5) 0.024(5) -0.009(4) 0.001(4) -0.005(4)
O11 0.030(5) 0.135(10) 0.106(8) -0.007(7) -0.016(5) -0.021(5)
O12 0.122(9) 0.154(12) 0.049(7) -0.043(7) -0.007(6) -0.004(8)
O13 0.107(9) 0.067(7) 0.145(12) 0.046(7) -0.007(7) -0.027(6)
O14 0.042(5) 0.084(8) 0.084(7) -0.009(6) -0.005(5) 0.010(5)
O21 0.068(6) 0.101(8) 0.075(7) -0.014(6) 0.046(5) -0.013(5)
O22 0.112(9) 0.087(8) 0.105(9) -0.001(7) -0.012(7) -0.045(7)
O23 0.099(8) 0.100(9) 0.076(7) 0.014(7) 0.010(6) 0.055(7)
O24 0.128(10) 0.096(8) 0.038(5) -0.012(5) -0.018(5) 0.032(7)
O31 0.094(9) 0.145(12) 0.35(3) -0.177(15) -0.031(11) -0.007(8)
O32 0.161(13) 0.178(15) 0.183(15) 0.125(13) 0.095(11) 0.091(11)
O33 0.175(13) 0.111(10) 0.082(8) 0.016(8) -0.046(8) 0.062(9)
O34 0.069(6) 0.060(6) 0.080(6) -0.028(5) 0.018(5) 0.001(5)
O41 0.056(6) 0.093(8) 0.070(6) -0.008(6) 0.009(5) 0.023(5)
O42 0.077(7) 0.090(8) 0.141(10) -0.007(7) -0.052(6) 0.011(6)
O43 0.172(13) 0.051(7) 0.230(16) -0.034(8) 0.102(11) -0.034(8)
O44 0.132(10) 0.122(10) 0.053(6) 0.016(6) 0.023(6) 0.073(8)
S4 0.0467(18) 0.0366(18) 0.0391(18) 0.0011(14) -0.0009(14) -0.0064(14)
S4A 0.0464(19) 0.046(2) 0.049(2) -0.0002(15) -0.0105(15) 0.0059(16)
S7 0.0392(17) 0.0386(17) 0.0547(19) -0.0032(15) -0.0125(14) 0.0035(14)
S7A 0.0366(16) 0.0535(19) 0.0494(18) 0.0025(15) 0.0091(13) -0.0087(14)
S10 0.0474(17) 0.0470(16) 0.040(2) 0.0056(13) 0.0038(12) -0.0110(14)
S10A 0.0495(19) 0.0442(18) 0.0445(18) 0.0025(14) -0.0071(14) 0.0026(15)
Cl1 0.0473(16) 0.0392(14) 0.047(2) 0.0025(18) -0.0025(13) -0.0012(18)
Cl2 0.0513(19) 0.054(2) 0.0444(17) 0.0032(14) 0.0074(15) 0.0049(16)
Cl3 0.0420(15) 0.0416(13) 0.0474(14) -0.008(2) -0.0017(18) 0.0021(12)
Cl4 0.0399(16) 0.0482(18) 0.0420(16) -0.0037(14) 0.0000(13) 0.0012(14)
Hg1 0.0346(2) 0.03560(19) 0.03008(17) -0.0043(3) -0.0037(2) 0.00191(17)
Hg2 0.0394(2) 0.0391(2) 0.03182(18) -0.0041(3) 0.00735(18) -0.0061(3)

loop_
_atom_type_symbol
_atom_type_description
_atom_type_scat_dispersion_real
_atom_type_scat_dispersion_imag
_atom_type_scat_source
C C 0.0033 0.0016 'International Tables Vol C Tables 4.2.6.8 and 6.1.1.4'
H H 0.0000 0.0000 'International Tables Vol C Tables 4.2.6.8 and 6.1.1.4'
N N 0.0061 0.0033 'International Tables Vol C Tables 4.2.6.8 and 6.1.1.4'
O O 0.0106 0.0060 'International Tables Vol C Tables 4.2.6.8 and 6.1.1.4'
S S 0.1246 0.1234 'International Tables Vol C Tables 4.2.6.8 and 6.1.1.4'
Cl Cl 0.1484 0.1585 'International Tables Vol C Tables 4.2.6.8 and 6.1.1.4'
Hg Hg -2.3894 9.2266 'International Tables Vol C Tables 4.2.6.8 and 6.1.1.4'

loop_
_geom_angle_atom_site_label_1
_geom_angle_atom_site_label_2
_geom_angle_atom_site_label_3
_geom_angle
_geom_angle_site_symmetry_1
_geom_angle_site_symmetry_3
_geom_angle_publ_flag
N1 C2 C3 115.3(10) . . ?
N1A C2A C3A 115.2(11) . . ?
C2 C3 S4 109.5(9) . . ?
C2A C3A S4A 117.1(10) . . ?
C6 C5 S4 116.1(8) . . ?
C6A C5A S4A 112.3(10) . . ?
C5 C6 S7 111.3(9) . . ?
C5A C6A S7A 120.7(10) . . ?
C9 C8 S7 116.2(8) . . ?
C9A C8A S7A 121.5(13) . . ?
C8 C9 S10 111.3(8) . . ?
C8A C9A S10A 118.1(10) . . ?
C12 C11 S10 116.0(7) . . ?
C12A C11A S10A 109.7(9) . . ?
N1 C12 C11 115.5(10) . . ?
C11A C12A N1A 120.3(10) . . ?
C14 C13 N1 116.5(10) . . ?
N1A C13A C14A 115.0(10) . . ?
C13 C14 C15 115.0(12) . . ?
C15A C14A C13A 116.8(10) . . ?
N16 C15 C14 113.0(11) . . ?
N16A C15A C14A 113.0(9) . . ?
C12 N1 C2 110.2(9) . . ?
C12 N1 C13 112.7(9) . . ?
C2 N1 C13 107.9(9) . . ?
C12 N1 Hg1 107.9(6) . . ?
C2 N1 Hg1 109.2(7) . . ?
C13 N1 Hg1 108.8(6) . . ?
C2A N1A C12A 108.2(10) . . ?
C2A N1A C13A 111.1(10) . . ?
C12A N1A C13A 110.2(9) . . ?
C2A N1A Hg2 110.0(7) . . ?
C12A N1A Hg2 106.3(7) . . ?
C13A N1A Hg2 110.9(7) . . ?
C15 N16 Hg1 113.9(8) . . ?
C15A N16A Hg2 114.3(6) . . ?
C5 S4 C3 102.9(7) . . ?
C5 S4 Hg1 99.5(4) . . ?
C3 S4 Hg1 94.0(5) . . ?
C3A S4A C5A 101.7(7) . . ?
C3A S4A Hg2 99.0(4) . . ?
C5A S4A Hg2 95.6(5) . . ?
C8 S7 C6 102.2(5) . . ?
C8 S7 Hg1 102.0(4) . . ?
C6 S7 Hg1 99.3(4) . . ?
C6A S7A C8A 102.4(8) . . ?
C6A S7A Hg2 102.2(5) . . ?
C8A S7A Hg2 96.1(5) . . ?
C9 S10 C11 101.5(7) . . ?
C9 S10 Hg1 95.6(4) . . ?
C11 S10 Hg1 98.6(3) . . ?
C11A S10A C9A 104.1(7) . . ?
C11A S10A Hg2 96.9(4) . . ?
C9A S10A Hg2 99.3(4) . . ?
O14 Cl1 O12 107.6(7) . . ?
O14 Cl1 O13 109.4(7) . . ?
O12 Cl1 O13 108.2(8) . . ?
O14 Cl1 O11 108.5(7) . . ?
O12 Cl1 O11 112.2(7) . . ?
O13 Cl1 O11 111.0(7) . . ?
O22 Cl2 O24 109.5(7) . . ?
O22 Cl2 O21 108.2(7) . . ?
O24 Cl2 O21 111.0(7) . . ?
O22 Cl2 O23 110.4(7) . . ?
O24 Cl2 O23 107.8(6) . . ?
O21 Cl2 O23 110.1(6) . . ?
O31 Cl3 O33 112.0(9) . . ?
O31 Cl3 O32 105.6(12) . . ?
O33 Cl3 O32 104.4(8) . . ?
O31 Cl3 O34 111.6(7) . . ?
O33 Cl3 O34 113.5(7) . . ?
O32 Cl3 O34 109.2(8) . . ?
O43 Cl4 O42 107.0(9) . . ?
O43 Cl4 O44 111.4(8) . . ?
O42 Cl4 O44 107.6(7) . . ?
O43 Cl4 O41 110.2(7) . . ?
O42 Cl4 O41 109.0(6) . . ?
O44 Cl4 O41 111.4(6) . . ?
N16 Hg1 N1 94.0(3) . . ?
N16 Hg1 S7 138.6(3) . . ?
N1 Hg1 S7 126.7(2) . . ?
N16 Hg1 S10 116.4(3) . . ?
N1 Hg1 S10 77.6(2) . . ?
S7 Hg1 S10 83.29(9) . . ?
N16 Hg1 S4 105.0(3) . . ?
N1 Hg1 S4 77.5(2) . . ?
S7 Hg1 S4 80.33(10) . . ?
S10 Hg1 S4 132.63(9) . . ?
N16A Hg2 N1A 95.8(3) . . ?
N16A Hg2 S7A 134.7(2) . . ?
N1A Hg2 S7A 129.2(2) . . ?
N16A Hg2 S10A 115.7(2) . . ?
N1A Hg2 S10A 79.0(2) . . ?
S7A Hg2 S10A 82.97(9) . . ?
N16A Hg2 S4A 106.9(2) . . ?
N1A Hg2 S4A 76.0(2) . . ?
S7A Hg2 S4A 82.22(10) . . ?
S10A Hg2 S4A 132.16(10) . . ?

loop_
_geom_bond_atom_site_label_1
_geom_bond_atom_site_label_2
_geom_bond_distance
_geom_bond_site_symmetry_2
_geom_bond_publ_flag
C2 N1 1.469(14) . ?
C2 C3 1.548(18) . ?
C2A N1A 1.446(14) . ?
C2A C3A 1.517(16) . ?
C3 S4 1.802(13) . ?
C3A S4A 1.808(12) . ?
C5 C6 1.535(16) . ?
C5 S4 1.793(12) . ?
C5A C6A 1.493(18) . ?
C5A S4A 1.813(14) . ?
C6 S7 1.797(13) . ?
C6A S7A 1.779(14) . ?
C8 C9 1.539(15) . ?
C8 S7 1.787(11) . ?
C8A C9A 1.370(19) . ?
C8A S7A 1.785(15) . ?
C9 S10 1.804(11) . ?
C9A S10A 1.827(13) . ?
C11 C12 1.526(16) . ?
C11 S10 1.816(11) . ?
C11A C12A 1.471(17) . ?
C11A S10A 1.825(12) . ?
C12 N1 1.448(13) . ?
C12A N1A 1.491(14) . ?
C13 C14 1.494(16) . ?
C13 N1 1.501(13) . ?
C13A N1A 1.498(14) . ?
C13A C14A 1.526(15) . ?
C14 C15 1.503(19) . ?
C14A C15A 1.494(16) . ?
C15 N16 1.483(16) . ?
C15A N16A 1.470(13) . ?
N1 Hg1 2.500(9) . ?
N1A Hg2 2.505(9) . ?
N16 Hg1 2.190(9) . ?
N16A Hg2 2.169(8) . ?
O11 Cl1 1.421(9) . ?
O12 Cl1 1.403(10) . ?
O13 Cl1 1.418(10) . ?
O14 Cl1 1.403(9) . ?
O21 Cl2 1.412(8) . ?
O22 Cl2 1.381(10) . ?
O23 Cl2 1.433(9) . ?
O24 Cl2 1.404(9) . ?
O31 Cl3 1.355(11) . ?
O32 Cl3 1.393(12) . ?
O33 Cl3 1.377(10) . ?
O34 Cl3 1.409(8) . ?
O41 Cl4 1.412(9) . ?
O42 Cl4 1.403(9) . ?
O43 Cl4 1.354(11) . ?
O44 Cl4 1.404(9) . ?
S4 Hg1 2.772(3) . ?
S4A Hg2 2.737(3) . ?
S7 Hg1 2.544(3) . ?
S7A Hg2 2.563(3) . ?
S10 Hg1 2.697(3) . ?
S10A Hg2 2.657(3) . ?
